data_2100787
loop_
_publ_author_name
'Caria, M. R.'
'Mohamed, R.'

_publ_section_title
;
 Positive indentification of two orthorhombic polymorphs of
 sulfamerazine (C~11~H~12~N~4~O~2~S), their thermal analyses and
 structural comparison
;
_journal_issue 4
_journal_name_full 'Acta Crystallographica Section B'
_journal_page_first 492
_journal_page_last 498
_journal_paper_doi 10.1107/S0108768192000910
_journal_volume 48
_journal_year 1992
_chemical_formula_sum 'C11 H12 N4 O2 S'
_chemical_formula_weight 264.3
_symmetry_cell_setting orthorhombic
_symmetry_space_group_name_H-M 'P n 21 a'
_cell_angle_alpha 90
_cell_angle_beta 90
_cell_angle_gamma 90
_cell_formula_units_Z 8
_cell_length_a 14.474(2)
_cell_length_b 21.953(2)
_cell_length_c 8.2030(10)
_cell_volume 2606.5(5)
_diffrn_radiation_type Mo
_diffrn_radiation_wavelength 0.7107
_exptl_absorpt_coefficient_mu 0.237
_exptl_crystal_density_diffrn 1.347
_exptl_crystal_density_meas 1.340(10)
_exptl_crystal_F_000 1104
_cod_data_source_file ab0256.cif
_cod_data_source_block ab0256a
_cod_original_formula_sum 'C11 H12 N4 O2 S1'
_cod_database_code 2100787

loop_
_atom_site_label
_atom_site_fract_x
_atom_site_fract_y
_atom_site_fract_z
_atom_site_U_iso_or_equiv
C(1) .0189(3) .7347(2) -.1855(5) .0360(10)
C(2) -.0718(3) .7555(2) -.1837(6) .0390(10)
C(3) -.1172(3) .7654(2) -.3279(6) .0420(10)
C(4) -.0732(4) .7562(3) -.4768(6) .048(2)
C(5) .0179(4) .7352(3) -.4777(6) .055(2)
C(6) .0632(3) .7246(3) -.3332(6) .050(2)
N(7) -.1203(4) .7650(3) -.6179(6) .074(2)
S(8) .07780(10) .7209 -.00540(10) .038000
O(9) .0357(3) .7554(2) .1214(4) .0510(10)
O(10) .1751(2) .7279(2) -.0331(5) .0500(10)
N(11) .0686(3) .6479(2) .0351(6) .0470(10)
C(12) -.0131(3) .6172(2) .0630(6) .041(2)
N(13) -.0899(3) .6485(2) .0842(5) .047(2)
C(14) -.1669(4) .6169(3) .1135(8) .057(2)
C(15) -.1634(4) .5541(3) .1252(12) .084(3)
C(16) -.0807(5) .5260(3) .0970(13) .088(3)
N(17) -.0033(3) .5571(2) .0675(7) .061(2)
C(18) -.2540(4) .6527(4) .1347(11) .082(3)
C(19) .2065(3) .4035(2) .1779(5) .0360(10)
C(20) .2958(3) .3796(2) .1808(6) .0400(10)
C(21) .3403(3) .3727(3) .3249(6) .0400(10)
C(22) .2984(4) .3881(2) .4723(6) .043(2)
C(23) .2081(4) .4118(3) .4673(6) .047(2)
C(24) .1637(3) .4190(3) .3231(6) .045(2)
N(25) .3432(3) .3816(3) .6161(6) .058(2)
S(26) .14740(10) .41350(10) -.00430(10) .039000
O(27) .1899(3) .3784(2) -.1279(4) .0520(10)
O(28) .0502(2) .4071(2) .0234(4) .0510(10)
N(29) .1564(3) .4863(2) -.0498(6) .0460(10)
C(30) .2383(3) .5186(2) -.0725(7) .045(2)
N(31) .3154(3) .4871(2) -.0888(5) .0460(10)
C(32) .3926(4) .5200(3) -.1116(7) .055(2)
C(33) .3904(4) .5818(3) -.1186(10) .078(3)
C(34) .3065(4) .6098(3) -.0979(12) .082(3)
N(35) .2278(3) .5783(2) -.0713(7) .060(2)
C(36) .4798(4) .4843(4) -.1288(10) .078(3)
H(2) -.1038(3) .7631(2) -.0776(6) .073(10)
H(3) -.1831(3) .7792(2) -.3260(6) .073(10)
H(5) .0500(4) .7277(3) -.5837(6) .073(10)
H(6) .1285(3) .7095(3) -.3344(6) .073(10)
H(71) -.172(4) .785(3) -.622(8) .059(12)
H(72) -.080(4) .769(3) -.693(8) .059(12)
H(11) .1269(3) .6236(2) .0400(6) .200000
H(15) -.2198(4) .5299(3) .1527(12) .124(15)
H(16) -.0781(5) .4805(3) .0986(13) .124(15)
H(181) -.3106(4) .6274(4) .1511(11) .124(15)
H(182) -.2660(4) .6839(4) .0484(11) .124(15)
H(183) -.2376(4) .6736(4) .2391(11) .124(15)
H(20) .3271(3) .3677(2) .0768(6) .055(8)
H(21) .4046(3) .3560(3) .3256(6) .055(8)
H(23) .1762(4) .4233(3) .5710(6) .055(8)
H(24) .0994(3) .4357(3) .3215(6) .055(8)
H(251) .398(5) .365(3) .622(8) .065(12)
H(252) .310(4) .391(3) .718(8) .065(12)
H(29) .0974(3) .5096(2) -.0622(6) .200000
H(33) .4479(4) .6060(3) -.1377(10) .142(16)
H(34) .3034(4) .6553(3) -.1031(12) .142(16)
H(361) .5331(4) .5121(4) -.1504(10) .142(16)
H(362) .4709(4) .4565(4) -.2240(10) .142(16)
H(363) .4926(4) .4596(4) -.0289(10) .142(16)

loop_
_geom_bond_atom_site_label_1
_geom_bond_atom_site_label_2
_geom_bond_distance
C(1) C(2) 1.390(6)
C(1) C(6) 1.389(6)
C(1) S(8) 1.732(4)
C(2) C(3) 1.371(7)
C(3) C(4) 1.391(7)
C(4) C(5) 1.399(8)
C(4) N(7) 1.357(7)
C(5) C(6) 1.374(7)
S(8) O(9) 1.424(4)
S(8) O(10) 1.435(3)
S(8) N(11) 1.642(4)
N(11) C(12) 1.379(6)
C(12) N(13) 1.317(6)
C(12) N(17) 1.330(6)
N(13) C(14) 1.334(7)
C(14) C(15) 1.383(9)
C(14) C(18) 1.496(9)
C(15) C(16) 1.365(10)
C(16) N(17) 1.335(9)
C(19) C(20) 1.397(6)
C(19) C(24) 1.385(7)
C(19) S(26) 1.736(4)
C(20) C(21) 1.354(7)
C(21) C(22) 1.394(7)
C(22) C(23) 1.407(8)
C(22) N(25) 1.354(7)
C(23) C(24) 1.355(7)
S(26) O(27) 1.414(4)
S(26) O(28) 1.431(3)
S(26) N(29) 1.646(5)
N(29) C(30) 1.394(6)
C(30) N(31) 1.320(6)
C(30) N(35) 1.319(6)
N(31) C(32) 1.344(7)
C(32) C(33) 1.358(9)
C(32) C(36) 1.492(9)
C(33) C(34) 1.372(9)
C(34) N(35) 1.350(8)
